data_1546896
loop_
_publ_author_name
'Zhu, Wen-Hua'
'Xiong, Xia'
'Gao, Chen'
'Li, Shan'
'Zhang, Yan'
'Wang, Juan'
'Zhang, Chi'
'Powell, Annie K.'
'Gao, Song'

_publ_section_title
;
 A family of one-dimensional lanthanide complexes bridged by two distinct
 carboxylate ligands with the Dy analogue displaying magnetic relaxation
 behaviour
;
_journal_issue 41
_journal_name_full 'Dalton Transactions'
_journal_page_first 14114
_journal_page_last 14121
_journal_paper_doi 10.1039/C7DT02736B
_journal_volume 46
_journal_year 2017
_chemical_formula_moiety '0.5(C40 H36 Dy2 N2 O18), H2 O'
_chemical_formula_sum 'C20 H20 Dy N O10'
_chemical_formula_weight 596.87
_chemical_name_common '[Dy(INNO)(Bza)2(H2O)2]H2O,12may28h'
_space_group_crystal_system monoclinic
_space_group_IT_number 15
_space_group_name_Hall '-C 2yc'
_space_group_name_H-M_alt 'C 1 2/c 1'
_symmetry_space_group_name_Hall '-C 2yc'
_symmetry_space_group_name_H-M 'C 1 2/c 1'
_atom_sites_solution_hydrogens mixed
_atom_sites_solution_primary direct
_atom_sites_solution_secondary difmap
_audit_creation_date 2017-08-26
_audit_creation_method
;
Olex2 1.2
(compiled 2017.08.10 svn.r3458 for OlexSys, GUI svn.r5381)
;
_audit_update_record
;
2017-08-26 deposited with the CCDC.
2017-08-28 downloaded from the CCDC.
;
_cell_angle_alpha 90
_cell_angle_beta 93.681(2)
_cell_angle_gamma 90
_cell_formula_units_Z 4
_cell_length_a 16.287(2)
_cell_length_b 14.437(2)
_cell_length_c 9.5971(13)
_cell_measurement_reflns_used 4675
_cell_measurement_temperature 569(2)
_cell_measurement_theta_max 29.057
_cell_measurement_theta_min 2.506
_cell_volume 2252.0(5)
_computing_cell_refinement 'SAINT v7.12A (Bruker, 2003)'
_computing_data_collection 'Bruker XSCANS'
_computing_data_reduction 'SAINT v7.12A (Bruker, 2003)'
_computing_molecular_graphics 'Olex2 (Dolomanov et al., 2009)'
_computing_publication_material 'Olex2 (Dolomanov et al., 2009)'
_computing_structure_refinement 'ShelXL (Sheldrick, 2015)'
_computing_structure_solution 'ShelXS (Sheldrick, 2008)'
_diffrn_ambient_temperature 569.15
_diffrn_measured_fraction_theta_full 0.999
_diffrn_measured_fraction_theta_max 0.914
_diffrn_measurement_device_type 'CCD area detector'
_diffrn_measurement_method 'phi and omega scans'
_diffrn_radiation_monochromator graphite
_diffrn_radiation_type MoK\a
_diffrn_radiation_wavelength 0.71073
_diffrn_reflns_av_R_equivalents 0.0211
_diffrn_reflns_av_unetI/netI 0.0263
_diffrn_reflns_Laue_measured_fraction_full 0.999
_diffrn_reflns_Laue_measured_fraction_max 0.914
_diffrn_reflns_limit_h_max 21
_diffrn_reflns_limit_h_min -19
_diffrn_reflns_limit_k_max 19
_diffrn_reflns_limit_k_min -19
_diffrn_reflns_limit_l_max 13
_diffrn_reflns_limit_l_min -11
_diffrn_reflns_number 7442
_diffrn_reflns_point_group_measured_fraction_full 0.999
_diffrn_reflns_point_group_measured_fraction_max 0.914
_diffrn_reflns_theta_full 25.242
_diffrn_reflns_theta_max 29.800
_diffrn_reflns_theta_min 2.506
_diffrn_source 'fine-focus sealed tube'
_exptl_absorpt_coefficient_mu 3.372
_exptl_absorpt_correction_T_max 0.7742
_exptl_absorpt_correction_T_min 0.4860
_exptl_absorpt_correction_type multi-scan
_exptl_absorpt_process_details 'SADABS; Bruker, 2000'
_exptl_crystal_colour yellow
_exptl_crystal_density_diffrn 1.760
_exptl_crystal_description block
_exptl_crystal_F_000 1172
_exptl_crystal_size_max 0.25
_exptl_crystal_size_mid 0.12
_exptl_crystal_size_min 0.08
_refine_diff_density_max 1.216
_refine_diff_density_min -0.829
_refine_diff_density_rms 0.081
_refine_ls_extinction_method none
_refine_ls_goodness_of_fit_ref 1.068
_refine_ls_hydrogen_treatment mixed
_refine_ls_matrix_type full
_refine_ls_number_parameters 194
_refine_ls_number_reflns 2957
_refine_ls_number_restraints 9
_refine_ls_restrained_S_all 1.075
_refine_ls_R_factor_all 0.0253
_refine_ls_R_factor_gt 0.0214
_refine_ls_shift/su_max 0.000
_refine_ls_shift/su_mean 0.000
_refine_ls_structure_factor_coef Fsqd
_refine_ls_weighting_details 'w=1/[\s^2^(Fo^2^)+(0.0250P)^2^+1.9200P] where P=(Fo^2^+2Fc^2^)/3'
_refine_ls_weighting_scheme calc
_refine_ls_wR_factor_gt 0.0506
_refine_ls_wR_factor_ref 0.0524
_reflns_Friedel_coverage 0.000
_reflns_number_gt 2686
_reflns_number_total 2957
_reflns_threshold_expression 'I > 2\s(I)'
_cod_data_source_file c7dt02736b3.cif
_cod_data_source_block Dy(5)
_cod_database_code 1546896
_shelxl_version_number 2014/6
_shelx_space_group_comment
;
The symmetry employed for this shelxl refinement is uniquely defined
by the following loop, which should always be used as a source of
symmetry information in preference to the above space-group names.
They are only intended as comments.
;
_shelx_estimated_absorpt_t_max 0.774
_shelx_estimated_absorpt_t_min 0.486
_olex2_refinement_description
;
1. Fixed Uiso
 At 1.2 times of:
  All C(H) groups, H6B of H5B
 At 0.9 times of:
  H6A of H5B
2. Shared sites
{N1, C12}
{O3, H1}
3. Restrained distances
 O5-H5A = O5-H5B
 0.96 with sigma of 0.02
 H5A-H5B
 1.52 with sigma of 0.02
 O6-H6A = O6-H6B
 0.96 with sigma of 0.02
 H6A-H6B
 1.52 with sigma of 0.02
 H5B-H1_$2
 2 with sigma of 0.02
 H6A-O5
 2 with sigma of 0.02
 H5B-H6A
 2 with sigma of 0.02
4. Uiso/Uaniso restraints and constraints
Uanis(N1) = Uanis(C12)
Uanis(O3) = Uanis(H1)
5. Others
 Fixed Sof: N1(0.5) O3(0.5) H1(0.5) C12(0.5) O6(0.5) H6A(0.5) H6B(0.5)
6.a Aromatic/amide H refined with riding coordinates:
 C11(H11)
;
_olex2_submission_special_instructions 'No special instructions were received'

loop_
_space_group_symop_operation_xyz
'x, y, z'
'-x, y, -z+1/2'
'x+1/2, y+1/2, z'
'-x+1/2, y+1/2, -z+1/2'
'-x, -y, -z'
'x, -y, z-1/2'
'-x+1/2, -y+1/2, -z'
'x+1/2, -y+1/2, z-1/2'

loop_
_atom_site_label
_atom_site_type_symbol
_atom_site_fract_x
_atom_site_fract_y
_atom_site_fract_z
_atom_site_U_iso_or_equiv
_atom_site_adp_type
_atom_site_occupancy
_atom_site_site_symmetry_order
_atom_site_calc_flag
_atom_site_refinement_flags_posn
_atom_site_refinement_flags_adp
_atom_site_refinement_flags_occupancy
Dy1 Dy 0.5000 0.01726(2) 0.7500 0.02845(6) Uani 1 2 d S T P
O1 O 0.58796(13) -0.02665(15) 0.5857(2) 0.0476(5) Uani 1 1 d . . .
N1 N 0.86522(18) -0.1698(2) 0.6582(4) 0.0596(8) Uani 0.5 1 d . . .
O3 O 0.9366(3) -0.1993(4) 0.7085(6) 0.0705(13) Uani 0.5 1 d . . .
H1 H 0.9366(3) -0.1993(4) 0.7085(6) 0.0705(13) Uani 0.5 1 d D . .
C12 C 0.86522(18) -0.1698(2) 0.6582(4) 0.0596(8) Uani 0.5 1 d . . .
C1 C 0.63650(14) -0.05606(18) 0.5017(2) 0.0311(5) Uani 1 1 d . . .
C2 C 0.71761(15) -0.09500(19) 0.5570(3) 0.0347(5) Uani 1 1 d . . .
C3 C 0.77531(19) -0.1233(3) 0.4676(3) 0.0541(8) Uani 1 1 d . . .
C4 C 0.8486(2) -0.1610(3) 0.5192(4) 0.0648(10) Uani 1 1 d . . .
C5 C 0.8094(2) -0.1429(3) 0.7471(4) 0.0758(12) Uani 1 1 d . . .
C6 C 0.7356(2) -0.1053(3) 0.6977(3) 0.0599(9) Uani 1 1 d . . .
O2 O 0.62219(12) -0.05551(17) 0.37255(19) 0.0474(5) Uani 1 1 d . . .
O4 O 0.54674(12) -0.13517(13) 0.83799(18) 0.0416(4) Uani 1 1 d . . .
O5 O 0.46240(15) 0.15395(15) 0.8768(2) 0.0497(5) Uani 1 1 d D . .
C7 C 0.5000 -0.1788(3) 0.7500 0.0381(8) Uani 1 2 d S T P
C8 C 0.5000 -0.2814(3) 0.7500 0.0456(9) Uani 1 2 d S T P
C9 C 0.5577(3) -0.3294(3) 0.8318(5) 0.0645(10) Uani 1 1 d . . .
C10 C 0.5575(4) -0.4251(3) 0.8319(7) 0.0969(17) Uani 1 1 d . . .
C11 C 0.5000 -0.4723(4) 0.7500 0.107(3) Uani 1 2 d S T P
H11 H 0.5000 -0.5367 0.7500 0.128 Uiso 1 2 calc RS T P
O6 O 0.2772(6) 0.1583(9) 0.9342(17) 0.196(5) Uani 0.5 1 d D . .
H6 H 0.700(2) -0.084(3) 0.760(4) 0.064(11) Uiso 1 1 d . . .
H5A H 0.462(3) 0.145(2) 0.974(2) 0.081(12) Uiso 1 1 d D . .
H3 H 0.762(2) -0.116(3) 0.371(4) 0.067(11) Uiso 1 1 d . . .
H5 H 0.819(3) -0.155(3) 0.848(5) 0.095(14) Uiso 1 1 d . . .
H9 H 0.592(3) -0.300(3) 0.873(5) 0.079(15) Uiso 1 1 d . . .
H4 H 0.886(3) -0.180(3) 0.457(4) 0.090(14) Uiso 1 1 d . . .
H10 H 0.600(3) -0.454(4) 0.887(6) 0.116(18) Uiso 1 1 d . . .
H5B H 0.443(2) 0.2122(17) 0.861(3) 0.15(2) Uiso 1 1 d D . .
H6A H 0.3382(18) 0.155(6) 0.913(11) 0.132 Uiso 0.5 1 d DR . .
H6B H 0.265(5) 0.221(4) 0.905(14) 0.176 Uiso 0.5 1 d DR . .

loop_
_atom_site_aniso_label
_atom_site_aniso_U_11
_atom_site_aniso_U_22
_atom_site_aniso_U_33
_atom_site_aniso_U_23
_atom_site_aniso_U_13
_atom_site_aniso_U_12
Dy1 0.02856(9) 0.03606(9) 0.02041(8) 0.000 -0.00080(5) 0.000
O1 0.0392(10) 0.0649(14) 0.0394(11) 0.0012(9) 0.0083(8) 0.0145(9)
N1 0.0454(16) 0.0622(19) 0.069(2) 0.0046(16) -0.0121(14) 0.0174(14)
O3 0.057(3) 0.069(3) 0.083(3) 0.009(3) -0.010(2) 0.020(2)
H1 0.057(3) 0.069(3) 0.083(3) 0.009(3) -0.010(2) 0.020(2)
C12 0.0454(16) 0.0622(19) 0.069(2) 0.0046(16) -0.0121(14) 0.0174(14)
C1 0.0278(11) 0.0365(12) 0.0289(11) 0.0017(10) 0.0003(8) 0.0003(10)
C2 0.0304(11) 0.0400(13) 0.0329(12) -0.0012(10) -0.0029(9) 0.0027(10)
C3 0.0444(16) 0.077(2) 0.0410(17) -0.0016(15) 0.0040(13) 0.0155(15)
C4 0.0423(17) 0.084(3) 0.068(2) -0.0022(19) 0.0069(16) 0.0220(17)
C5 0.066(2) 0.114(3) 0.045(2) 0.008(2) -0.0170(17) 0.032(2)
C6 0.0512(18) 0.094(3) 0.0338(15) 0.0001(16) -0.0058(13) 0.0273(17)
O2 0.0405(10) 0.0708(13) 0.0298(9) 0.0027(9) -0.0057(7) 0.0097(10)
O4 0.0533(11) 0.0419(10) 0.0285(9) 0.0008(8) -0.0049(8) -0.0002(8)
O5 0.0806(15) 0.0420(11) 0.0271(10) -0.0004(8) 0.0066(9) 0.0106(10)
C7 0.048(2) 0.043(2) 0.0242(16) 0.000 0.0053(14) 0.000
C8 0.056(2) 0.038(2) 0.043(2) 0.000 0.0066(18) 0.000
C9 0.072(2) 0.0467(19) 0.073(3) 0.0022(17) -0.010(2) 0.0067(17)
C10 0.109(4) 0.049(2) 0.129(5) 0.010(3) -0.023(3) 0.016(2)
C11 0.125(7) 0.041(3) 0.150(8) 0.000 -0.025(6) 0.000
O6 0.131(8) 0.186(12) 0.277(15) 0.052(11) 0.064(9) 0.063(8)

loop_
_atom_type_symbol
_atom_type_description
_atom_type_scat_dispersion_real
_atom_type_scat_dispersion_imag
_atom_type_scat_source
C C 0.0033 0.0016 'International Tables Vol C Tables 4.2.6.8 and 6.1.1.4'
H H 0.0000 0.0000 'International Tables Vol C Tables 4.2.6.8 and 6.1.1.4'
N N 0.0061 0.0033 'International Tables Vol C Tables 4.2.6.8 and 6.1.1.4'
O O 0.0106 0.0060 'International Tables Vol C Tables 4.2.6.8 and 6.1.1.4'
Dy Dy -0.1892 4.4098 'International Tables Vol C Tables 4.2.6.8 and 6.1.1.4'

loop_
_geom_angle_atom_site_label_1
_geom_angle_atom_site_label_2
_geom_angle_atom_site_label_3
_geom_angle
_geom_angle_site_symmetry_1
_geom_angle_site_symmetry_3
O1 Dy1 O1 147.82(11) 2_656 .
O1 Dy1 O2 81.96(8) . 6_556
O1 Dy1 O2 105.79(7) . 5_656
O1 Dy1 O2 105.79(7) 2_656 6_556
O1 Dy1 O2 81.96(8) 2_656 5_656
O1 Dy1 O4 78.17(7) 2_656 2_656
O1 Dy1 O4 78.17(7) . .
O1 Dy1 O4 73.09(7) 2_656 .
O1 Dy1 O4 73.09(7) . 2_656
O1 Dy1 O5 139.76(8) 2_656 2_656
O1 Dy1 O5 71.88(7) 2_656 .
O1 Dy1 O5 71.88(7) . 2_656
O1 Dy1 O5 139.77(8) . .
O1 Dy1 C7 73.91(5) . .
O1 Dy1 C7 73.91(5) 2_656 .
O2 Dy1 O2 152.37(12) 6_556 5_656
O2 Dy1 O4 78.57(7) 6_556 .
O2 Dy1 O4 128.71(8) 6_556 2_656
O2 Dy1 O4 78.57(7) 5_656 2_656
O2 Dy1 O4 128.71(8) 5_656 .
O2 Dy1 O5 77.68(8) 6_556 .
O2 Dy1 O5 79.84(8) 5_656 .
O2 Dy1 O5 77.68(8) 5_656 2_656
O2 Dy1 O5 79.84(8) 6_556 2_656
O2 Dy1 C7 103.81(6) 6_556 .
O2 Dy1 C7 103.81(6) 5_656 .
O4 Dy1 O4 53.12(8) 2_656 .
O4 Dy1 C7 26.56(4) . .
O4 Dy1 C7 26.56(4) 2_656 .
O5 Dy1 O4 129.79(6) 2_656 2_656
O5 Dy1 O4 145.09(7) 2_656 .
O5 Dy1 O4 129.79(6) . .
O5 Dy1 O4 145.08(7) . 2_656
O5 Dy1 O5 70.60(10) . 2_656
O5 Dy1 C7 144.70(5) . .
O5 Dy1 C7 144.70(5) 2_656 .
C1 O1 Dy1 175.59(19) . .
O3 N1 H1 0.0 . .
O3 N1 C4 121.0(4) . .
O3 N1 C5 118.9(4) . .
C4 N1 H1 121.0(4) . .
C5 N1 H1 118.9(4) . .
C5 N1 C4 120.0(3) . .
N1 O3 H1 0.0(3) . .
O1 C1 C2 118.8(2) . .
O1 C1 O2 123.9(2) . .
O2 C1 C2 117.2(2) . .
C3 C2 C1 120.8(2) . .
C6 C2 C1 121.0(2) . .
C6 C2 C3 118.1(3) . .
C2 C3 C4 120.3(3) . .
C2 C3 H3 117(2) . .
C4 C3 H3 122(2) . .
N1 C4 C3 120.5(3) . .
N1 C4 H4 121(3) . .
C3 C4 H4 119(3) . .
N1 C5 C6 120.5(3) . .
N1 C5 H5 120(3) . .
C6 C5 H5 120(3) . .
C2 C6 C5 120.6(3) . .
C2 C6 H6 120(2) . .
C5 C6 H6 119(2) . .
C1 O2 Dy1 127.37(16) . 5_656
C7 O4 Dy1 93.26(18) . .
Dy1 O5 H5A 114(2) . .
Dy1 O5 H5B 140(2) . .
H5A O5 H5B 105(2) . .
O4 C7 Dy1 60.18(18) . .
O4 C7 Dy1 60.18(18) 2_656 .
O4 C7 O4 120.4(4) 2_656 .
O4 C7 C8 119.82(18) . .
O4 C7 C8 119.82(18) 2_656 .
C8 C7 Dy1 180.0 . .
C9 C8 C7 120.3(2) . .
C9 C8 C7 120.3(2) 2_656 .
C9 C8 C9 119.4(5) 2_656 .
C8 C9 C10 120.2(4) . .
C8 C9 H9 117(3) . .
C10 C9 H9 123(3) . .
C9 C10 H10 116(4) . .
C11 C10 C9 120.0(5) . .
C11 C10 H10 124(4) . .
C10 C11 C10 120.1(6) . 2_656
C10 C11 H11 119.9 2_656 .
C10 C11 H11 119.9 . .
H6A O6 H6B 99(2) . .

loop_
_geom_bond_atom_site_label_1
_geom_bond_atom_site_label_2
_geom_bond_distance
_geom_bond_site_symmetry_2
Dy1 O1 2.287(2) 2_656
Dy1 O1 2.287(2) .
Dy1 O2 2.3127(18) 6_556
Dy1 O2 2.3127(18) 5_656
Dy1 O4 2.4603(19) .
Dy1 O4 2.4603(19) 2_656
Dy1 O5 2.418(2) 2_656
Dy1 O5 2.418(2) .
Dy1 C7 2.831(4) .
O1 C1 1.239(3) .
N1 O3 1.301(5) .
N1 C4 1.350(5) .
N1 C5 1.344(5) .
C1 C2 1.501(3) .
C1 O2 1.247(3) .
C2 C3 1.375(4) .
C2 C6 1.372(4) .
C3 C4 1.375(4) .
C3 H3 0.94(4) .
C4 H4 0.92(4) .
C5 C6 1.376(4) .
C5 H5 0.99(4) .
C6 H6 0.91(3) .
O2 Dy1 2.3127(18) 5_656
O4 C7 1.268(3) .
O5 H5A 0.945(17) .
O5 H5B 0.906(18) .
C7 O4 1.268(3) 2_656
C7 C8 1.481(6) .
C8 C9 1.374(4) 2_656
C8 C9 1.374(4) .
C9 C10 1.381(6) .
C9 H9 0.79(4) .
C10 C11 1.366(6) .
C10 H10 0.94(6) .
C11 C10 1.366(6) 2_656
C11 H11 0.9300 .
O6 H6A 1.027(15) .
O6 H6B 0.97(2) .

loop_
_geom_hbond_atom_site_label_D
_geom_hbond_atom_site_label_H
_geom_hbond_atom_site_label_A
_geom_hbond_distance_DH
_geom_hbond_distance_HA
_geom_hbond_distance_DA
_geom_hbond_angle_DHA
_geom_hbond_site_symmetry_A
O5 H5A O4 0.945(17) 1.821(18) 2.764(3) 175(3) 5_657
O5 H5B O3 0.906(18) 1.943(17) 2.681(5) 137(3) 3_455
O6 H6A O5 1.027(15) 2.074(15) 3.101(10) 178(9) .
O6 H6B O6 0.97(2) 2.45(11) 3.09(3) 123(10) 7_557

loop_
_geom_torsion_atom_site_label_1
_geom_torsion_atom_site_label_2
_geom_torsion_atom_site_label_3
_geom_torsion_atom_site_label_4
_geom_torsion
_geom_torsion_site_symmetry_1
_geom_torsion_site_symmetry_4
Dy1 O4 C7 O4 0.002(1) . 2_656
Dy1 O4 C7 C8 180.0 . .
O1 C1 C2 C3 -176.1(3) . .
O1 C1 C2 C6 5.4(4) . .
O1 C1 O2 Dy1 -7.5(4) . 5_656
N1 C5 C6 C2 0.3(7) . .
O3 N1 C4 C3 -175.1(4) . .
O3 N1 C5 C6 175.4(5) . .
C1 C2 C3 C4 -178.4(3) . .
C1 C2 C6 C5 178.6(4) . .
C2 C1 O2 Dy1 172.48(17) . 5_656
C2 C3 C4 N1 -0.6(6) . .
C3 C2 C6 C5 0.0(6) . .
C4 N1 C5 C6 -0.8(7) . .
C5 N1 C4 C3 0.9(6) . .
C6 C2 C3 C4 0.1(5) . .
O2 C1 C2 C3 3.9(4) . .
O2 C1 C2 C6 -174.6(3) . .
O4 C7 C8 C9 -8.6(2) . .
O4 C7 C8 C9 171.4(2) 2_656 .
O4 C7 C8 C9 171.4(2) . 2_656
O4 C7 C8 C9 -8.6(2) 2_656 2_656
C7 C8 C9 C10 179.9(4) . .
C8 C9 C10 C11 0.3(8) . .
C9 C8 C9 C10 -0.1(4) 2_656 .
C9 C10 C11 C10 -0.1(4) . 2_656
